data_4130162
loop_
_publ_author_name
'Liu, Yang'
'Xie, Yinjun'
'Wang, Hongli'
'Huang, Hanmin'

_publ_section_title
;
 Enantioselective Aminomethylamination of Conjugated Dienes with Aminals
 Enabled by Chiral Palladium Complex-Catalyzed C-N Bond Activation.
;
_journal_issue 13
_journal_name_full 'Journal of the American Chemical Society'
_journal_page_first 4314
_journal_page_last 4317
_journal_paper_doi 10.1021/jacs.6b00976
_journal_volume 138
_journal_year 2016
_chemical_formula_sum 'C74 H70 Cl4 O2 P2'
_chemical_formula_weight 1195.04
_space_group_IT_number 19
_space_group_name_Hall 'P 2ac 2ab'
_space_group_name_H-M_alt 'P 21 21 21'
_symmetry_cell_setting orthorhombic
_symmetry_space_group_name_H-M 'P 21 21 21'
_atom_sites_solution_hydrogens geom
_atom_sites_solution_primary direct
_atom_sites_solution_secondary difmap
_audit_creation_method SHELXL-97
_cell_angle_alpha 90.00
_cell_angle_beta 90.00
_cell_angle_gamma 90.00
_cell_formula_units_Z 4
_cell_length_a 14.0399(10)
_cell_length_b 18.7329(14)
_cell_length_c 25.5734(18)
_cell_measurement_reflns_used 9887
_cell_measurement_temperature 296(2)
_cell_measurement_theta_max 21.28
_cell_measurement_theta_min 2.41
_cell_volume 6726.0(8)
_computing_cell_refinement 'Bruker SMART'
_computing_data_collection 'Bruker SMART APEX II'
_computing_data_reduction 'Bruker SMART'
_computing_structure_refinement 'SHELXL-97 (Sheldrick, 2008)'
_computing_structure_solution 'SHELXS-97 (Sheldrick, 2008)'
_diffrn_ambient_temperature 296(2)
_diffrn_measured_fraction_theta_full 0.993
_diffrn_measured_fraction_theta_max 0.993
_diffrn_measurement_device_type 'Bruker APEX II area detector'
_diffrn_measurement_method '\w scans'
_diffrn_radiation_monochromator graphite
_diffrn_radiation_source 'fine-focus sealed tube'
_diffrn_radiation_type MoK\a
_diffrn_radiation_wavelength 0.71073
_diffrn_reflns_av_R_equivalents 0.0336
_diffrn_reflns_av_sigmaI/netI 0.0476
_diffrn_reflns_limit_h_max 18
_diffrn_reflns_limit_h_min -18
_diffrn_reflns_limit_k_max 24
_diffrn_reflns_limit_k_min -20
_diffrn_reflns_limit_l_max 25
_diffrn_reflns_limit_l_min -33
_diffrn_reflns_number 42811
_diffrn_reflns_theta_full 28.07
_diffrn_reflns_theta_max 28.07
_diffrn_reflns_theta_min 1.35
_exptl_absorpt_coefficient_mu 0.267
_exptl_absorpt_correction_T_max 0.9290
_exptl_absorpt_correction_T_min 0.9242
_exptl_absorpt_correction_type multi-scan
_exptl_absorpt_process_details SADABS
_exptl_crystal_colour colorless
_exptl_crystal_density_diffrn 1.180
_exptl_crystal_density_method 'not measured'
_exptl_crystal_description block
_exptl_crystal_F_000 2512
_exptl_crystal_size_max 0.30
_exptl_crystal_size_mid 0.28
_exptl_crystal_size_min 0.28
_refine_diff_density_max 0.565
_refine_diff_density_min -0.478
_refine_diff_density_rms 0.054
_refine_ls_abs_structure_details 'Flack H D (1983), Acta Cryst. A39, 876-881'
_refine_ls_abs_structure_Flack -0.03(7)
_refine_ls_extinction_method none
_refine_ls_goodness_of_fit_ref 1.017
_refine_ls_hydrogen_treatment mixed
_refine_ls_matrix_type full
_refine_ls_number_parameters 749
_refine_ls_number_reflns 16135
_refine_ls_number_restraints 0
_refine_ls_restrained_S_all 1.017
_refine_ls_R_factor_all 0.1023
_refine_ls_R_factor_gt 0.0643
_refine_ls_shift/su_max 0.000
_refine_ls_shift/su_mean 0.000
_refine_ls_structure_factor_coef Fsqd
_refine_ls_weighting_details 'calc w=1/[\s^2^(Fo^2^)+(0.1000P)^2^+1.3286P] where P=(Fo^2^+2Fc^2^)/3'
_refine_ls_weighting_scheme calc
_refine_ls_wR_factor_gt 0.1665
_refine_ls_wR_factor_ref 0.1919
_reflns_number_gt 10399
_reflns_number_total 16135
_reflns_threshold_expression >2sigma(I)
_cod_data_source_file ja6b00976_si_004.cif
_cod_data_source_block 1
_cod_depositor_comments
;
The following automatic conversions were performed:

data item '_exptl_absorpt_correction_type' value 'Multi-scan' was
changed to 'multi-scan' in accordance with the
/home/saulius/struct/COD-crude-data/automatic-downloads/DataCite-retrospective/ACS/depositions/lib/dictionaries/cif_core.dic
dictionary named 'cif_core.dic' version 2.4.2 last updated on
2011-04-26.

data item '_symmetry_cell_setting' value 'Orthorhombic' was changed
to 'orthorhombic' in accordance with the
/home/saulius/struct/COD-crude-data/automatic-downloads/DataCite-retrospective/ACS/depositions/lib/dictionaries/cif_core.dic
dictionary named 'cif_core.dic' version 2.4.2 last updated on
2011-04-26.

Automatic conversion script
Id: cif_fix_values 6909 2019-04-08 15:41:33Z antanas 
;
_cod_original_sg_symbol_H-M P2(1)2(1)2(1)
_cod_database_code 4130162

loop_
_symmetry_equiv_pos_as_xyz
'x, y, z'
'x+1/2, -y+1/2, -z'
'-x, y+1/2, -z+1/2'
'-x+1/2, -y, z+1/2'

loop_
_atom_site_label
_atom_site_type_symbol
_atom_site_fract_x
_atom_site_fract_y
_atom_site_fract_z
_atom_site_U_iso_or_equiv
_atom_site_adp_type
_atom_site_occupancy
_atom_site_symmetry_multiplicity
_atom_site_calc_flag
_atom_site_refinement_flags
P1 P 0.20748(6) -0.03629(5) 0.07204(3) 0.0524(2) Uani 1 1 d .
P2 P 0.42931(6) 0.02218(5) 0.13772(3) 0.0517(2) Uani 1 1 d .
Cl1 Cl 0.00933(15) -0.03517(16) -0.15059(6) 0.1675(9) Uani 1 1 d .
Cl2 Cl -0.02705(17) -0.26873(11) 0.19974(7) 0.1487(8) Uani 1 1 d .
Cl3 Cl 0.68706(19) -0.25148(10) 0.17815(9) 0.1685(9) Uani 1 1 d .
Cl4 Cl 0.69048(17) 0.25057(10) 0.24993(8) 0.1520(7) Uani 1 1 d .
O1 O 0.16288(16) 0.03841(12) 0.09575(9) 0.0559(6) Uani 1 1 d .
O2 O 0.45894(15) 0.03729(13) 0.07583(8) 0.0568(6) Uani 1 1 d .
C1 C 0.0117(3) 0.0186(2) 0.25043(16) 0.0766(11) Uani 1 1 d .
H1 H 0.0186 -0.0141 0.2776 0.092 Uiso 1 1 calc R
C2 C -0.0758(3) 0.0376(3) 0.23673(18) 0.0876(14) Uani 1 1 d .
C3 C -0.0851(3) 0.0864(3) 0.1963(2) 0.0973(16) Uani 1 1 d .
H3 H -0.1459 0.1002 0.1861 0.117 Uiso 1 1 calc R
C4 C -0.0069(3) 0.1156(3) 0.17049(17) 0.0788(12) Uani 1 1 d .
C5 C 0.0836(2) 0.0946(2) 0.18604(13) 0.0549(8) Uani 1 1 d .
C6 C 0.0941(3) 0.0445(2) 0.22659(14) 0.0642(9) Uani 1 1 d .
C7 C 0.1912(3) 0.0213(2) 0.24544(15) 0.0782(12) Uani 1 1 d .
H7 H 0.2378 0.0367 0.2192 0.094 Uiso 1 1 calc R
C8 C 0.2007(5) -0.0596(3) 0.25108(19) 0.1093(19) Uani 1 1 d .
H8A H 0.1515 -0.0771 0.2738 0.164 Uiso 1 1 calc R
H8B H 0.2618 -0.0709 0.2657 0.164 Uiso 1 1 calc R
H8C H 0.1946 -0.0816 0.2173 0.164 Uiso 1 1 calc R
C9 C 0.2161(4) 0.0585(3) 0.2966(2) 0.1050(17) Uani 1 1 d .
H9A H 0.2181 0.1092 0.2911 0.158 Uiso 1 1 calc R
H9B H 0.2773 0.0423 0.3085 0.158 Uiso 1 1 calc R
H9C H 0.1687 0.0475 0.3225 0.158 Uiso 1 1 calc R
C10 C -0.1660(5) 0.0106(5) 0.2642(3) 0.137(3) Uani 1 1 d .
H10 H -0.1388 -0.0327 0.2797 0.164 Uiso 1 1 calc R
C11 C -0.2331(7) -0.0218(6) 0.2333(4) 0.229(6) Uani 1 1 d .
H11A H -0.2969 -0.0207 0.2429 0.275 Uiso 1 1 calc R
H11B H -0.2147 -0.0448 0.2027 0.275 Uiso 1 1 calc R
C12 C -0.1872(7) 0.0460(6) 0.3102(4) 0.232(6) Uani 1 1 d .
H12A H -0.2499 0.0487 0.3217 0.279 Uiso 1 1 calc R
H12B H -0.1387 0.0670 0.3296 0.279 Uiso 1 1 calc R
C13 C -0.0208(3) 0.1708(4) 0.1274(2) 0.125(3) Uani 1 1 d .
H13 H 0.0409 0.1776 0.1102 0.150 Uiso 1 1 calc R
C14 C -0.0915(5) 0.1447(6) 0.0856(3) 0.186(4) Uani 1 1 d .
H14A H -0.1552 0.1567 0.0961 0.280 Uiso 1 1 calc R
H14B H -0.0861 0.0939 0.0818 0.280 Uiso 1 1 calc R
H14C H -0.0773 0.1673 0.0528 0.280 Uiso 1 1 calc R
C15 C -0.0514(6) 0.2415(5) 0.1482(4) 0.168(4) Uani 1 1 d .
H15A H -0.1084 0.2358 0.1684 0.252 Uiso 1 1 calc R
H15B H -0.0634 0.2735 0.1196 0.252 Uiso 1 1 calc R
H15C H -0.0019 0.2608 0.1699 0.252 Uiso 1 1 calc R
C16 C 0.1687(2) 0.12700(17) 0.16081(12) 0.0486(7) Uani 1 1 d .
C17 C 0.2077(3) 0.18879(19) 0.18046(13) 0.0572(8) Uani 1 1 d .
H17 H 0.1827 0.2079 0.2111 0.069 Uiso 1 1 calc R
C18 C 0.2839(2) 0.22417(18) 0.15601(13) 0.0536(8) Uani 1 1 d .
C19 C 0.3179(3) 0.2899(2) 0.17423(17) 0.0745(11) Uani 1 1 d .
H19 H 0.2928 0.3095 0.2047 0.089 Uiso 1 1 calc R
C20 C 0.3884(3) 0.3260(2) 0.1475(2) 0.0906(15) Uani 1 1 d .
H20 H 0.4109 0.3694 0.1599 0.109 Uiso 1 1 calc R
C21 C 0.4243(3) 0.2979(2) 0.1031(2) 0.0842(13) Uani 1 1 d .
H21 H 0.4710 0.3232 0.0852 0.101 Uiso 1 1 calc R
C22 C 0.3950(3) 0.23357(18) 0.08328(16) 0.0635(9) Uani 1 1 d .
H22 H 0.4218 0.2156 0.0527 0.076 Uiso 1 1 calc R
C23 C 0.3237(2) 0.19491(16) 0.10984(12) 0.0462(7) Uani 1 1 d .
C24 C 0.2862(2) 0.12793(15) 0.08957(11) 0.0420(6) Uani 1 1 d .
C25 C 0.2100(2) 0.09752(16) 0.11508(11) 0.0434(6) Uani 1 1 d .
C26 C 0.3234(2) 0.10015(15) 0.03875(11) 0.0411(6) Uani 1 1 d .
C27 C 0.4025(2) 0.05740(16) 0.03452(11) 0.0427(6) Uani 1 1 d .
C28 C 0.4369(2) 0.03179(16) -0.01479(11) 0.0461(6) Uani 1 1 d .
C29 C 0.3868(2) 0.05043(18) -0.05865(12) 0.0520(7) Uani 1 1 d .
H29 H 0.4065 0.0328 -0.0909 0.062 Uiso 1 1 calc R
C30 C 0.3063(2) 0.09549(17) -0.05664(12) 0.0506(7) Uani 1 1 d .
C31 C 0.2577(3) 0.1163(2) -0.10251(15) 0.0692(10) Uani 1 1 d .
H31 H 0.2762 0.0973 -0.1345 0.083 Uiso 1 1 calc R
C32 C 0.1845(3) 0.1637(2) -0.10075(16) 0.0741(11) Uani 1 1 d .
H32 H 0.1532 0.1770 -0.1313 0.089 Uiso 1 1 calc R
C33 C 0.1568(3) 0.1920(2) -0.05289(16) 0.0678(10) Uani 1 1 d .
H33 H 0.1081 0.2256 -0.0519 0.081 Uiso 1 1 calc R
C34 C 0.1993(2) 0.17151(17) -0.00735(14) 0.0541(8) Uani 1 1 d .
H34 H 0.1782 0.1900 0.0243 0.065 Uiso 1 1 calc R
C35 C 0.2757(2) 0.12196(16) -0.00830(12) 0.0447(7) Uani 1 1 d .
C36 C 0.5256(2) -0.01291(16) -0.01820(12) 0.0469(7) Uani 1 1 d .
C37 C 0.6142(2) 0.01834(17) -0.02252(14) 0.0545(8) Uani 1 1 d .
C38 C 0.6946(3) -0.0229(2) -0.02598(15) 0.0638(9) Uani 1 1 d .
H38 H 0.7534 -0.0007 -0.0297 0.077 Uiso 1 1 calc R
C39 C 0.6903(3) -0.09787(19) -0.02409(15) 0.0619(9) Uani 1 1 d .
C40 C 0.6023(3) -0.12788(19) -0.02073(16) 0.0662(10) Uani 1 1 d .
H40 H 0.5980 -0.1774 -0.0202 0.079 Uiso 1 1 calc R
C41 C 0.5182(2) -0.08837(18) -0.01806(14) 0.0569(8) Uani 1 1 d .
C42 C 0.4242(3) -0.1258(2) -0.01462(18) 0.0720(11) Uani 1 1 d .
H42 H 0.3743 -0.0898 -0.0097 0.086 Uiso 1 1 calc R
C43 C 0.4202(4) -0.1782(3) 0.0313(2) 0.1013(16) Uani 1 1 d .
H43A H 0.4671 -0.2149 0.0264 0.152 Uiso 1 1 calc R
H43B H 0.3580 -0.1994 0.0330 0.152 Uiso 1 1 calc R
H43C H 0.4330 -0.1531 0.0633 0.152 Uiso 1 1 calc R
C44 C 0.4038(4) -0.1660(3) -0.0649(3) 0.1127(18) Uani 1 1 d .
H44A H 0.4021 -0.1330 -0.0936 0.169 Uiso 1 1 calc R
H44B H 0.3435 -0.1898 -0.0621 0.169 Uiso 1 1 calc R
H44C H 0.4530 -0.2007 -0.0708 0.169 Uiso 1 1 calc R
C45 C 0.7798(3) -0.1433(2) -0.0279(2) 0.0812(12) Uani 1 1 d .
H45 H 0.7611 -0.1923 -0.0191 0.097 Uiso 1 1 calc R
C46 C 0.8181(4) -0.1452(3) -0.0824(2) 0.1098(18) Uani 1 1 d .
H46A H 0.7693 -0.1615 -0.1058 0.165 Uiso 1 1 calc R
H46B H 0.8715 -0.1770 -0.0839 0.165 Uiso 1 1 calc R
H46C H 0.8380 -0.0981 -0.0924 0.165 Uiso 1 1 calc R
C47 C 0.8557(4) -0.1208(3) 0.0123(3) 0.1122(19) Uani 1 1 d .
H47A H 0.8642 -0.0700 0.0109 0.168 Uiso 1 1 calc R
H47B H 0.9149 -0.1440 0.0043 0.168 Uiso 1 1 calc R
H47C H 0.8353 -0.1344 0.0467 0.168 Uiso 1 1 calc R
C48 C 0.6256(3) 0.0998(2) -0.0244(2) 0.0812(13) Uani 1 1 d .
H48 H 0.5699 0.1207 -0.0071 0.097 Uiso 1 1 calc R
C49 C 0.6251(6) 0.1251(3) -0.0805(3) 0.145(3) Uani 1 1 d .
H49A H 0.6256 0.1763 -0.0813 0.217 Uiso 1 1 calc R
H49B H 0.5689 0.1078 -0.0977 0.217 Uiso 1 1 calc R
H49C H 0.6806 0.1072 -0.0981 0.217 Uiso 1 1 calc R
C50 C 0.7137(4) 0.1254(3) 0.0049(3) 0.1104(19) Uani 1 1 d .
H50A H 0.7160 0.1032 0.0387 0.166 Uiso 1 1 calc R
H50B H 0.7109 0.1763 0.0090 0.166 Uiso 1 1 calc R
H50C H 0.7698 0.1129 -0.0146 0.166 Uiso 1 1 calc R
C51 C 0.1346(3) -0.10017(19) 0.10846(14) 0.0565(8) Uani 1 1 d .
C52 C 0.1749(4) -0.1657(2) 0.12137(19) 0.0843(13) Uani 1 1 d .
H52 H 0.2375 -0.1750 0.1117 0.101 Uiso 1 1 calc R
C53 C 0.1245(4) -0.2174(3) 0.1481(2) 0.0945(15) Uani 1 1 d .
H53 H 0.1517 -0.2617 0.1550 0.113 Uiso 1 1 calc R
C54 C 0.0344(4) -0.2025(3) 0.16400(17) 0.0811(13) Uani 1 1 d .
C55 C -0.0069(4) -0.1384(3) 0.15357(19) 0.0934(15) Uani 1 1 d .
H55 H -0.0685 -0.1291 0.1650 0.112 Uiso 1 1 calc R
C56 C 0.0435(3) -0.0865(2) 0.12566(18) 0.0779(11) Uani 1 1 d .
H56 H 0.0153 -0.0426 0.1187 0.093 Uiso 1 1 calc R
C57 C 0.1413(2) -0.03694(19) 0.00991(13) 0.0549(8) Uani 1 1 d .
C58 C 0.0788(3) 0.0156(2) -0.00386(17) 0.0761(11) Uani 1 1 d .
H58 H 0.0644 0.0516 0.0199 0.091 Uiso 1 1 calc R
C59 C 0.0360(4) 0.0160(3) -0.05348(19) 0.0891(14) Uani 1 1 d .
H59 H -0.0065 0.0521 -0.0625 0.107 Uiso 1 1 calc R
C60 C 0.0563(4) -0.0353(3) -0.08744(16) 0.0899(15) Uani 1 1 d .
C61 C 0.1155(4) -0.0897(3) -0.07501(19) 0.1008(17) Uani 1 1 d .
H61 H 0.1272 -0.1261 -0.0989 0.121 Uiso 1 1 calc R
C62 C 0.1592(3) -0.0903(3) -0.02548(17) 0.0819(12) Uani 1 1 d .
H62 H 0.2006 -0.1272 -0.0167 0.098 Uiso 1 1 calc R
C63 C 0.5085(3) -0.05505(18) 0.14756(13) 0.0576(8) Uani 1 1 d .
C64 C 0.4886(3) -0.0995(2) 0.18890(18) 0.0813(12) Uani 1 1 d .
H64 H 0.4375 -0.0895 0.2108 0.098 Uiso 1 1 calc R
C65 C 0.5445(4) -0.1594(3) 0.1982(2) 0.1017(17) Uani 1 1 d .
H65 H 0.5313 -0.1891 0.2264 0.122 Uiso 1 1 calc R
C66 C 0.6184(4) -0.1743(2) 0.16570(19) 0.0847(13) Uani 1 1 d .
C67 C 0.6396(4) -0.1305(3) 0.12504(19) 0.0900(14) Uani 1 1 d .
H67 H 0.6905 -0.1412 0.1031 0.108 Uiso 1 1 calc R
C68 C 0.5860(3) -0.0705(2) 0.11639(17) 0.0771(11) Uani 1 1 d .
H68 H 0.6021 -0.0398 0.0892 0.093 Uiso 1 1 calc R
C69 C 0.5044(2) 0.09019(17) 0.16848(12) 0.0512(7) Uani 1 1 d .
C70 C 0.5832(3) 0.1199(2) 0.14386(16) 0.0712(10) Uani 1 1 d .
H70 H 0.5984 0.1057 0.1100 0.085 Uiso 1 1 calc R
C71 C 0.6390(3) 0.1697(2) 0.1685(2) 0.0809(12) Uani 1 1 d .
H71 H 0.6906 0.1903 0.1513 0.097 Uiso 1 1 calc R
C72 C 0.6172(3) 0.1889(2) 0.21953(19) 0.0755(11) Uani 1 1 d .
C73 C 0.5405(5) 0.1614(3) 0.2435(2) 0.1058(19) Uani 1 1 d .
H73 H 0.5255 0.1755 0.2774 0.127 Uiso 1 1 calc R
C74 C 0.4835(4) 0.1118(2) 0.21796(16) 0.0817(13) Uani 1 1 d .
H74 H 0.4304 0.0932 0.2349 0.098 Uiso 1 1 calc R

loop_
_atom_site_aniso_label
_atom_site_aniso_U_11
_atom_site_aniso_U_22
_atom_site_aniso_U_33
_atom_site_aniso_U_23
_atom_site_aniso_U_13
_atom_site_aniso_U_12
P1 0.0515(5) 0.0547(5) 0.0508(4) -0.0054(4) 0.0006(4) -0.0080(4)
P2 0.0476(4) 0.0638(5) 0.0438(4) 0.0047(4) -0.0011(3) 0.0044(4)
Cl1 0.1378(14) 0.296(3) 0.0687(8) 0.0158(12) -0.0257(8) -0.0500(18)
Cl2 0.1877(19) 0.1459(14) 0.1124(12) 0.0356(10) 0.0276(11) -0.0660(14)
Cl3 0.225(2) 0.1225(12) 0.1577(16) 0.0024(11) -0.0377(16) 0.1014(16)
Cl4 0.1693(18) 0.1203(11) 0.1664(16) -0.0440(12) -0.0252(14) -0.0499(13)
O1 0.0473(12) 0.0574(13) 0.0630(13) -0.0132(11) 0.0038(10) -0.0097(10)
O2 0.0464(12) 0.0846(15) 0.0394(10) 0.0021(11) -0.0027(9) 0.0128(11)
C1 0.081(3) 0.092(3) 0.057(2) 0.006(2) 0.023(2) -0.012(2)
C2 0.074(3) 0.115(4) 0.074(3) -0.003(3) 0.027(2) -0.027(3)
C3 0.052(2) 0.148(5) 0.092(3) 0.011(3) 0.012(2) -0.006(3)
C4 0.045(2) 0.120(3) 0.071(2) 0.019(2) 0.0122(18) 0.000(2)
C5 0.0456(18) 0.072(2) 0.0469(17) -0.0063(15) 0.0088(14) -0.0051(16)
C6 0.069(2) 0.072(2) 0.0511(18) 0.0011(17) 0.0122(16) -0.0023(19)
C7 0.082(3) 0.095(3) 0.057(2) 0.023(2) 0.012(2) 0.015(2)
C8 0.159(5) 0.105(4) 0.064(3) -0.009(3) -0.022(3) 0.049(4)
C9 0.098(4) 0.101(4) 0.116(4) -0.002(3) -0.031(3) -0.001(3)
C10 0.096(4) 0.194(7) 0.120(5) -0.009(5) 0.054(4) -0.053(5)
C11 0.142(7) 0.308(14) 0.236(11) -0.087(10) 0.085(7) -0.133(9)
C12 0.207(10) 0.255(11) 0.235(10) -0.097(9) 0.168(9) -0.106(9)
C13 0.045(2) 0.214(7) 0.114(4) 0.072(5) 0.006(3) 0.013(3)
C14 0.101(5) 0.356(13) 0.103(5) 0.072(7) -0.016(4) 0.018(7)
C15 0.140(6) 0.172(7) 0.192(8) 0.088(7) 0.005(6) 0.021(6)
C16 0.0418(16) 0.0573(18) 0.0466(16) -0.0018(14) 0.0027(13) 0.0021(14)
C17 0.055(2) 0.064(2) 0.0519(18) -0.0144(15) 0.0098(16) 0.0039(17)
C18 0.0461(17) 0.0562(18) 0.0586(18) -0.0100(15) -0.0022(15) 0.0017(15)
C19 0.074(3) 0.066(2) 0.084(3) -0.031(2) 0.005(2) -0.007(2)
C20 0.079(3) 0.064(2) 0.129(4) -0.031(3) 0.004(3) -0.020(2)
C21 0.058(2) 0.061(2) 0.134(4) -0.017(2) 0.017(3) -0.0151(19)
C22 0.051(2) 0.0553(19) 0.084(3) -0.0057(18) 0.0141(18) -0.0083(16)
C23 0.0372(15) 0.0477(16) 0.0537(17) -0.0041(13) 0.0017(13) 0.0008(13)
C24 0.0382(15) 0.0446(15) 0.0433(14) 0.0006(12) 0.0000(12) 0.0012(12)
C25 0.0388(15) 0.0490(15) 0.0425(15) -0.0046(12) -0.0037(12) -0.0027(13)
C26 0.0377(15) 0.0448(15) 0.0407(14) 0.0018(12) 0.0003(11) -0.0018(12)
C27 0.0407(15) 0.0508(16) 0.0366(14) 0.0032(12) 0.0021(11) 0.0016(12)
C28 0.0462(16) 0.0471(15) 0.0451(15) 0.0007(13) 0.0029(13) 0.0005(13)
C29 0.0538(18) 0.0653(19) 0.0368(15) -0.0029(14) 0.0039(13) 0.0053(16)
C30 0.0540(19) 0.0575(17) 0.0402(15) 0.0044(13) -0.0030(13) -0.0003(15)
C31 0.070(2) 0.090(3) 0.0480(18) 0.0019(18) -0.0100(17) 0.007(2)
C32 0.077(3) 0.083(3) 0.063(2) 0.012(2) -0.021(2) 0.010(2)
C33 0.059(2) 0.062(2) 0.082(3) 0.0062(19) -0.0198(19) 0.0123(18)
C34 0.0535(19) 0.0510(17) 0.0578(19) -0.0005(14) -0.0064(15) 0.0058(15)
C35 0.0462(17) 0.0421(15) 0.0457(15) 0.0048(12) -0.0022(13) 0.0003(13)
C36 0.0494(17) 0.0481(16) 0.0432(15) 0.0000(13) 0.0056(13) 0.0058(13)
C37 0.0498(18) 0.0507(17) 0.0630(19) 0.0017(15) 0.0097(15) 0.0013(15)
C38 0.0482(19) 0.062(2) 0.081(2) -0.0002(18) 0.0082(17) -0.0004(16)
C39 0.053(2) 0.0560(19) 0.077(2) -0.0019(17) 0.0037(17) 0.0068(16)
C40 0.064(2) 0.0475(18) 0.087(3) -0.0045(18) 0.013(2) 0.0063(16)
C41 0.0488(18) 0.0538(18) 0.068(2) -0.0078(16) 0.0080(16) 0.0024(15)
C42 0.056(2) 0.058(2) 0.102(3) -0.012(2) 0.014(2) -0.0055(17)
C43 0.095(4) 0.087(3) 0.122(4) -0.003(3) 0.022(3) -0.038(3)
C44 0.085(4) 0.123(4) 0.130(5) -0.034(4) -0.005(3) -0.023(3)
C45 0.057(2) 0.069(2) 0.118(4) 0.004(2) 0.009(2) 0.0161(19)
C46 0.084(3) 0.118(4) 0.128(4) -0.007(3) 0.028(3) 0.040(3)
C47 0.079(3) 0.112(4) 0.145(5) 0.004(4) -0.018(3) 0.032(3)
C48 0.060(2) 0.053(2) 0.130(4) 0.006(2) 0.020(2) -0.0022(18)
C49 0.146(6) 0.106(4) 0.182(7) 0.075(5) 0.006(5) -0.009(4)
C50 0.087(3) 0.070(3) 0.175(6) -0.023(3) 0.012(4) -0.015(3)
C51 0.058(2) 0.059(2) 0.0532(19) -0.0020(16) -0.0051(16) -0.0120(16)
C52 0.091(3) 0.074(3) 0.089(3) 0.010(2) 0.017(3) 0.003(2)
C53 0.122(4) 0.068(3) 0.093(3) 0.020(2) 0.012(3) -0.003(3)
C54 0.100(4) 0.083(3) 0.061(2) 0.011(2) 0.001(2) -0.023(3)
C55 0.076(3) 0.119(4) 0.085(3) 0.008(3) 0.018(2) -0.022(3)
C56 0.065(3) 0.079(3) 0.090(3) 0.005(2) 0.004(2) -0.009(2)
C57 0.0544(18) 0.0603(19) 0.0499(17) -0.0011(15) 0.0082(14) -0.0141(16)
C58 0.083(3) 0.065(2) 0.081(3) -0.002(2) -0.019(2) -0.009(2)
C59 0.099(3) 0.084(3) 0.084(3) 0.019(3) -0.025(3) -0.020(3)
C60 0.075(3) 0.145(5) 0.050(2) 0.010(3) -0.0043(19) -0.037(3)
C61 0.088(3) 0.150(5) 0.064(3) -0.042(3) 0.005(2) -0.002(4)
C62 0.072(3) 0.106(3) 0.068(3) -0.029(2) -0.003(2) 0.007(2)
C63 0.061(2) 0.0584(19) 0.0533(18) 0.0007(15) -0.0096(16) 0.0042(16)
C64 0.084(3) 0.076(3) 0.084(3) 0.022(2) 0.013(2) 0.015(2)
C65 0.122(4) 0.083(3) 0.099(4) 0.039(3) 0.003(3) 0.019(3)
C66 0.105(4) 0.076(3) 0.073(3) -0.003(2) -0.022(3) 0.031(3)
C67 0.092(3) 0.103(3) 0.075(3) -0.007(3) -0.006(2) 0.042(3)
C68 0.075(3) 0.088(3) 0.068(2) 0.012(2) 0.003(2) 0.022(2)
C69 0.0559(19) 0.0518(17) 0.0458(16) 0.0042(14) 0.0008(14) 0.0044(15)
C70 0.072(3) 0.083(3) 0.059(2) -0.0024(19) 0.0057(19) -0.004(2)
C71 0.065(3) 0.078(3) 0.099(3) 0.005(2) 0.009(2) -0.010(2)
C72 0.085(3) 0.057(2) 0.085(3) -0.004(2) -0.006(2) -0.005(2)
C73 0.145(5) 0.095(3) 0.077(3) -0.032(3) 0.018(3) -0.029(3)
C74 0.096(3) 0.087(3) 0.061(2) -0.013(2) 0.014(2) -0.026(3)

loop_
_atom_type_symbol
_atom_type_description
_atom_type_scat_dispersion_real
_atom_type_scat_dispersion_imag
_atom_type_scat_source
C C 0.0033 0.0016 'International Tables Vol C Tables 4.2.6.8 and 6.1.1.4'
H H 0.0000 0.0000 'International Tables Vol C Tables 4.2.6.8 and 6.1.1.4'
O O 0.0106 0.0060 'International Tables Vol C Tables 4.2.6.8 and 6.1.1.4'
P P 0.1023 0.0942 'International Tables Vol C Tables 4.2.6.8 and 6.1.1.4'
Cl Cl 0.1484 0.1585 'International Tables Vol C Tables 4.2.6.8 and 6.1.1.4'

loop_
_geom_angle_atom_site_label_1
_geom_angle_atom_site_label_2
_geom_angle_atom_site_label_3
_geom_angle
O1 P1 C51 98.95(15)
O1 P1 C57 97.55(15)
C51 P1 C57 98.79(15)
O2 P2 C69 98.43(14)
O2 P2 C63 96.48(14)
C69 P2 C63 98.06(15)
C25 O1 P1 129.0(2)
C27 O2 P2 129.43(19)
C2 C1 C6 124.0(4)
C2 C1 H1 118.0
C6 C1 H1 118.0
C1 C2 C3 117.5(4)
C1 C2 C10 123.8(5)
C3 C2 C10 118.7(5)
C2 C3 C4 122.6(4)
C2 C3 H3 118.7
C4 C3 H3 118.7
C5 C4 C3 118.3(4)
C5 C4 C13 121.1(4)
C3 C4 C13 120.6(4)
C4 C5 C6 119.8(3)
C4 C5 C16 119.7(3)
C6 C5 C16 120.5(3)
C1 C6 C5 117.9(4)
C1 C6 C7 120.6(4)
C5 C6 C7 121.5(3)
C6 C7 C9 110.5(4)
C6 C7 C8 113.2(5)
C9 C7 C8 110.6(4)
C6 C7 H7 107.4
C9 C7 H7 107.4
C8 C7 H7 107.4
C7 C8 H8A 109.5
C7 C8 H8B 109.5
H8A C8 H8B 109.5
C7 C8 H8C 109.5
H8A C8 H8C 109.5
H8B C8 H8C 109.5
C7 C9 H9A 109.5
C7 C9 H9B 109.5
H9A C9 H9B 109.5
C7 C9 H9C 109.5
H9A C9 H9C 109.5
H9B C9 H9C 109.5
C11 C10 C12 123.7(7)
C11 C10 C2 116.6(6)
C12 C10 C2 114.2(6)
C11 C10 H10 97.8
C12 C10 H10 97.8
C2 C10 H10 97.8
C10 C11 H11A 120.0
C10 C11 H11B 120.0
H11A C11 H11B 120.0
C10 C12 H12A 120.0
C10 C12 H12B 120.0
H12A C12 H12B 120.0
C15 C13 C4 112.4(6)
C15 C13 C14 110.1(6)
C4 C13 C14 111.8(6)
C15 C13 H13 107.4
C4 C13 H13 107.4
C14 C13 H13 107.4
C13 C14 H14A 109.5
C13 C14 H14B 109.5
H14A C14 H14B 109.5
C13 C14 H14C 109.5
H14A C14 H14C 109.5
H14B C14 H14C 109.5
C13 C15 H15A 109.5
C13 C15 H15B 109.5
H15A C15 H15B 109.5
C13 C15 H15C 109.5
H15A C15 H15C 109.5
H15B C15 H15C 109.5
C17 C16 C25 117.8(3)
C17 C16 C5 120.3(3)
C25 C16 C5 121.9(3)
C16 C17 C18 122.5(3)
C16 C17 H17 118.7
C18 C17 H17 118.7
C19 C18 C17 121.8(3)
C19 C18 C23 118.9(3)
C17 C18 C23 119.3(3)
C20 C19 C18 120.7(4)
C20 C19 H19 119.7
C18 C19 H19 119.7
C21 C20 C19 119.7(4)
C21 C20 H20 120.2
C19 C20 H20 120.2
C20 C21 C22 122.8(4)
C20 C21 H21 118.6
C22 C21 H21 118.6
C21 C22 C23 119.1(4)
C21 C22 H22 120.4
C23 C22 H22 120.4
C22 C23 C18 118.9(3)
C22 C23 C24 121.9(3)
C18 C23 C24 119.2(3)
C25 C24 C23 118.0(3)
C25 C24 C26 122.7(3)
C23 C24 C26 118.9(3)
C24 C25 O1 122.3(3)
C24 C25 C16 123.2(3)
O1 C25 C16 114.3(3)
C27 C26 C35 118.5(3)
C27 C26 C24 123.7(3)
C35 C26 C24 117.8(3)
C26 C27 O2 124.5(2)
C26 C27 C28 122.5(3)
O2 C27 C28 113.0(2)
C29 C28 C27 117.5(3)
C29 C28 C36 121.3(3)
C27 C28 C36 121.1(3)
C28 C29 C30 122.3(3)
C28 C29 H29 118.9
C30 C29 H29 118.9
C35 C30 C29 119.3(3)
C35 C30 C31 119.1(3)
C29 C30 C31 121.5(3)
C32 C31 C30 121.3(4)
C32 C31 H31 119.4
C30 C31 H31 119.4
C31 C32 C33 119.4(3)
C31 C32 H32 120.3
C33 C32 H32 120.3
C34 C33 C32 121.5(3)
C34 C33 H33 119.3
C32 C33 H33 119.3
C33 C34 C35 120.0(3)
C33 C34 H34 120.0
C35 C34 H34 120.0
C30 C35 C34 118.6(3)
C30 C35 C26 119.7(3)
C34 C35 C26 121.6(3)
C37 C36 C41 119.3(3)
C37 C36 C28 121.0(3)
C41 C36 C28 119.7(3)
C38 C37 C36 120.6(3)
C38 C37 C48 118.2(3)
C36 C37 C48 121.2(3)
C37 C38 C39 121.7(3)
C37 C38 H38 119.1
C39 C38 H38 119.1
C40 C39 C38 117.0(3)
C40 C39 C45 121.5(3)
C38 C39 C45 121.5(3)
C39 C40 C41 123.5(3)
C39 C40 H40 118.2
C41 C40 H40 118.2
C40 C41 C36 117.9(3)
C40 C41 C42 120.0(3)
C36 C41 C42 122.1(3)
C41 C42 C44 110.4(4)
C41 C42 C43 112.2(4)
C44 C42 C43 109.0(4)
C41 C42 H42 108.4
C44 C42 H42 108.4
C43 C42 H42 108.4
C42 C43 H43A 109.5
C42 C43 H43B 109.5
H43A C43 H43B 109.5
C42 C43 H43C 109.5
H43A C43 H43C 109.5
H43B C43 H43C 109.5
C42 C44 H44A 109.5
C42 C44 H44B 109.5
H44A C44 H44B 109.5
C42 C44 H44C 109.5
H44A C44 H44C 109.5
H44B C44 H44C 109.5
C46 C45 C39 111.7(4)
C46 C45 C47 112.3(4)
C39 C45 C47 112.1(4)
C46 C45 H45 106.8
C39 C45 H45 106.8
C47 C45 H45 106.8
C45 C46 H46A 109.5
C45 C46 H46B 109.5
H46A C46 H46B 109.5
C45 C46 H46C 109.5
H46A C46 H46C 109.5
H46B C46 H46C 109.5
C45 C47 H47A 109.5
C45 C47 H47B 109.5
H47A C47 H47B 109.5
C45 C47 H47C 109.5
H47A C47 H47C 109.5
H47B C47 H47C 109.5
C49 C48 C50 111.8(5)
C49 C48 C37 110.0(4)
C50 C48 C37 112.5(4)
C49 C48 H48 107.5
C50 C48 H48 107.5
C37 C48 H48 107.5
C48 C49 H49A 109.5
C48 C49 H49B 109.5
H49A C49 H49B 109.5
C48 C49 H49C 109.5
H49A C49 H49C 109.5
H49B C49 H49C 109.5
C48 C50 H50A 109.5
C48 C50 H50B 109.5
H50A C50 H50B 109.5
C48 C50 H50C 109.5
H50A C50 H50C 109.5
H50B C50 H50C 109.5
C56 C51 C52 117.8(4)
C56 C51 P1 124.1(3)
C52 C51 P1 118.1(3)
C53 C52 C51 121.9(5)
C53 C52 H52 119.1
C51 C52 H52 119.1
C54 C53 C52 118.8(5)
C54 C53 H53 120.6
C52 C53 H53 120.6
C53 C54 C55 121.4(4)
C53 C54 Cl2 117.7(4)
C55 C54 Cl2 120.9(4)
C54 C55 C56 119.9(5)
C54 C55 H55 120.0
C56 C55 H55 120.0
C51 C56 C55 120.2(4)
C51 C56 H56 119.9
C55 C56 H56 119.9
C58 C57 C62 118.2(4)
C58 C57 P1 122.9(3)
C62 C57 P1 118.8(3)
C57 C58 C59 120.9(4)
C57 C58 H58 119.6
C59 C58 H58 119.6
C60 C59 C58 119.7(5)
C60 C59 H59 120.2
C58 C59 H59 120.2
C59 C60 C61 121.6(4)
C59 C60 Cl1 121.6(5)
C61 C60 Cl1 116.8(4)
C60 C61 C62 119.1(4)
C60 C61 H61 120.5
C62 C61 H61 120.5
C57 C62 C61 120.5(5)
C57 C62 H62 119.7
C61 C62 H62 119.7
C64 C63 C68 118.5(4)
C64 C63 P2 117.3(3)
C68 C63 P2 124.2(3)
C63 C64 C65 120.4(4)
C63 C64 H64 119.8
C65 C64 H64 119.8
C66 C65 C64 119.5(4)
C66 C65 H65 120.2
C64 C65 H65 120.2
C67 C66 C65 120.8(4)
C67 C66 Cl3 120.8(4)
C65 C66 Cl3 118.3(4)
C66 C67 C68 119.9(5)
C66 C67 H67 120.1
C68 C67 H67 120.1
C67 C68 C63 120.8(4)
C67 C68 H68 119.6
C63 C68 H68 119.6
C74 C69 C70 118.3(4)
C74 C69 P2 118.8(3)
C70 C69 P2 122.9(3)
C71 C70 C69 121.3(4)
C71 C70 H70 119.4
C69 C70 H70 119.4
C70 C71 C72 118.8(4)
C70 C71 H71 120.6
C72 C71 H71 120.6
C73 C72 C71 120.5(4)
C73 C72 Cl4 121.9(4)
C71 C72 Cl4 117.7(4)
C72 C73 C74 120.3(4)
C72 C73 H73 119.9
C74 C73 H73 119.9
C69 C74 C73 120.8(4)
C69 C74 H74 119.6
C73 C74 H74 119.6

loop_
_geom_bond_atom_site_label_1
_geom_bond_atom_site_label_2
_geom_bond_distance
P1 O1 1.648(2)
P1 C51 1.829(4)
P1 C57 1.841(3)
P2 O2 1.661(2)
P2 C69 1.832(4)
P2 C63 1.842(4)
Cl1 C60 1.744(4)
Cl2 C54 1.767(4)
Cl3 C66 1.767(5)
Cl4 C72 1.731(4)
O1 C25 1.382(4)
O2 C27 1.373(3)
C1 C2 1.327(7)
C1 C6 1.394(6)
C1 H1 0.9300
C2 C3 1.386(7)
C2 C10 1.535(6)
C3 C4 1.394(6)
C3 H3 0.9300
C4 C5 1.388(5)
C4 C13 1.523(7)
C5 C6 1.407(5)
C5 C16 1.487(5)
C6 C7 1.510(6)
C7 C9 1.524(7)
C7 C8 1.527(7)
C7 H7 0.9800
C8 H8A 0.9600
C8 H8B 0.9600
C8 H8C 0.9600
C9 H9A 0.9600
C9 H9B 0.9600
C9 H9C 0.9600
C10 C11 1.371(11)
C10 C12 1.382(10)
C10 H10 0.9800
C11 H11A 0.9300
C11 H11B 0.9300
C12 H12A 0.9300
C12 H12B 0.9300
C13 C15 1.491(11)
C13 C14 1.538(10)
C13 H13 0.9800
C14 H14A 0.9600
C14 H14B 0.9600
C14 H14C 0.9600
C15 H15A 0.9600
C15 H15B 0.9600
C15 H15C 0.9600
C16 C17 1.376(5)
C16 C25 1.418(4)
C17 C18 1.405(5)
C17 H17 0.9300
C18 C19 1.401(5)
C18 C23 1.416(4)
C19 C20 1.379(6)
C19 H19 0.9300
C20 C21 1.349(6)
C20 H20 0.9300
C21 C22 1.370(5)
C21 H21 0.9300
C22 C23 1.411(5)
C22 H22 0.9300
C23 C24 1.456(4)
C24 C25 1.376(4)
C24 C26 1.494(4)
C26 C27 1.373(4)
C26 C35 1.436(4)
C27 C28 1.433(4)
C28 C29 1.369(4)
C28 C36 1.503(4)
C29 C30 1.411(5)
C29 H29 0.9300
C30 C35 1.400(4)
C30 C31 1.412(5)
C31 C32 1.358(6)
C31 H31 0.9300
C32 C33 1.389(6)
C32 H32 0.9300
C33 C34 1.364(5)
C33 H33 0.9300
C34 C35 1.419(4)
C34 H34 0.9300
C36 C37 1.380(4)
C36 C41 1.417(5)
C37 C38 1.370(5)
C37 C48 1.535(5)
C38 C39 1.407(5)
C38 H38 0.9300
C39 C40 1.360(5)
C39 C45 1.520(5)
C40 C41 1.395(5)
C40 H40 0.9300
C41 C42 1.497(5)
C42 C44 1.518(7)
C42 C43 1.531(7)
C42 H42 0.9800
C43 H43A 0.9600
C43 H43B 0.9600
C43 H43C 0.9600
C44 H44A 0.9600
C44 H44B 0.9600
C44 H44C 0.9600
C45 C46 1.495(7)
C45 C47 1.539(7)
C45 H45 0.9800
C46 H46A 0.9600
C46 H46B 0.9600
C46 H46C 0.9600
C47 H47A 0.9600
C47 H47B 0.9600
C47 H47C 0.9600
C48 C49 1.511(8)
C48 C50 1.525(7)
C48 H48 0.9800
C49 H49A 0.9600
C49 H49B 0.9600
C49 H49C 0.9600
C50 H50A 0.9600
C50 H50B 0.9600
C50 H50C 0.9600
C51 C56 1.377(6)
C51 C52 1.392(6)
C52 C53 1.380(6)
C52 H52 0.9300
C53 C54 1.358(7)
C53 H53 0.9300
C54 C55 1.360(7)
C55 C56 1.398(6)
C55 H55 0.9300
C56 H56 0.9300
C57 C58 1.364(5)
C57 C62 1.372(5)
C58 C59 1.405(6)
C58 H58 0.9300
C59 C60 1.326(7)
C59 H59 0.9300
C60 C61 1.353(8)
C61 C62 1.407(7)
C61 H61 0.9300
C62 H62 0.9300
C63 C64 1.375(5)
C63 C68 1.380(6)
C64 C65 1.389(6)
C64 H64 0.9300
C65 C66 1.358(7)
C65 H65 0.9300
C66 C67 1.357(7)
C67 C68 1.371(6)
C67 H67 0.9300
C68 H68 0.9300
C69 C74 1.361(5)
C69 C70 1.389(5)
C70 C71 1.373(6)
C70 H70 0.9300
C71 C72 1.387(6)
C71 H71 0.9300
C72 C73 1.343(7)
C73 C74 1.388(6)
C73 H73 0.9300
C74 H74 0.9300

loop_
_geom_torsion_atom_site_label_1
_geom_torsion_atom_site_label_2
_geom_torsion_atom_site_label_3
_geom_torsion_atom_site_label_4
_geom_torsion
C51 P1 O1 C25 131.9(3)
C57 P1 O1 C25 -127.9(3)
C69 P2 O2 C27 -119.7(3)
C63 P2 O2 C27 141.1(3)
C6 C1 C2 C3 -0.2(7)
C6 C1 C2 C10 -178.1(5)
C1 C2 C3 C4 -0.3(8)
C10 C2 C3 C4 177.7(5)
C2 C3 C4 C5 0.1(8)
C2 C3 C4 C13 -178.2(6)
C3 C4 C5 C6 0.6(7)
C13 C4 C5 C6 178.9(5)
C3 C4 C5 C16 -177.5(4)
C13 C4 C5 C16 0.8(7)
C2 C1 C6 C5 0.9(7)
C2 C1 C6 C7 178.6(4)
C4 C5 C6 C1 -1.1(6)
C16 C5 C6 C1 177.0(3)
C4 C5 C6 C7 -178.8(4)
C16 C5 C6 C7 -0.7(5)
C1 C6 C7 C9 -75.4(5)
C5 C6 C7 C9 102.2(4)
C1 C6 C7 C8 49.4(5)
C5 C6 C7 C8 -133.0(4)
C1 C2 C10 C11 -124.4(9)
C3 C2 C10 C11 57.8(11)
C1 C2 C10 C12 80.6(10)
C3 C2 C10 C12 -97.2(9)
C5 C4 C13 C15 -105.8(6)
C3 C4 C13 C15 72.4(8)
C5 C4 C13 C14 129.7(6)
C3 C4 C13 C14 -52.1(8)
C4 C5 C16 C17 88.5(5)
C6 C5 C16 C17 -89.6(4)
C4 C5 C16 C25 -89.0(5)
C6 C5 C16 C25 92.9(4)
C25 C16 C17 C18 2.1(5)
C5 C16 C17 C18 -175.5(3)
C16 C17 C18 C19 174.9(4)
C16 C17 C18 C23 -1.1(5)
C17 C18 C19 C20 -175.5(4)
C23 C18 C19 C20 0.6(6)
C18 C19 C20 C21 0.5(8)
C19 C20 C21 C22 -1.1(8)
C20 C21 C22 C23 0.6(7)
C21 C22 C23 C18 0.5(5)
C21 C22 C23 C24 177.1(4)
C19 C18 C23 C22 -1.1(5)
C17 C18 C23 C22 175.1(3)
C19 C18 C23 C24 -177.7(3)
C17 C18 C23 C24 -1.5(5)
C22 C23 C24 C25 -173.5(3)
C18 C23 C24 C25 3.1(4)
C22 C23 C24 C26 -1.0(5)
C18 C23 C24 C26 175.5(3)
C23 C24 C25 O1 172.8(3)
C26 C24 C25 O1 0.7(4)
C23 C24 C25 C16 -2.1(4)
C26 C24 C25 C16 -174.2(3)
P1 O1 C25 C24 46.1(4)
P1 O1 C25 C16 -138.5(3)
C17 C16 C25 C24 -0.5(5)
C5 C16 C25 C24 177.1(3)
C17 C16 C25 O1 -175.7(3)
C5 C16 C25 O1 1.9(4)
C25 C24 C26 C27 -100.2(4)
C23 C24 C26 C27 87.7(4)
C25 C24 C26 C35 82.3(4)
C23 C24 C26 C35 -89.7(3)
C35 C26 C27 O2 174.7(3)
C24 C26 C27 O2 -2.7(5)
C35 C26 C27 C28 -2.3(4)
C24 C26 C27 C28 -179.7(3)
P2 O2 C27 C26 32.4(4)
P2 O2 C27 C28 -150.4(2)
C26 C27 C28 C29 -1.1(5)
O2 C27 C28 C29 -178.5(3)
C26 C27 C28 C36 177.9(3)
O2 C27 C28 C36 0.6(4)
C27 C28 C29 C30 2.5(5)
C36 C28 C29 C30 -176.5(3)
C28 C29 C30 C35 -0.4(5)
C28 C29 C30 C31 177.6(3)
C35 C30 C31 C32 2.7(6)
C29 C30 C31 C32 -175.3(4)
C30 C31 C32 C33 -0.2(6)
C31 C32 C33 C34 -2.2(6)
C32 C33 C34 C35 2.0(6)
C29 C30 C35 C34 175.2(3)
C31 C30 C35 C34 -2.8(5)
C29 C30 C35 C26 -3.1(5)
C31 C30 C35 C26 178.8(3)
C33 C34 C35 C30 0.5(5)
C33 C34 C35 C26 178.8(3)
C27 C26 C35 C30 4.4(4)
C24 C26 C35 C30 -178.0(3)
C27 C26 C35 C34 -173.9(3)
C24 C26 C35 C34 3.7(4)
C29 C28 C36 C37 91.7(4)
C27 C28 C36 C37 -87.4(4)
C29 C28 C36 C41 -87.0(4)
C27 C28 C36 C41 93.9(4)
C41 C36 C37 C38 -0.8(5)
C28 C36 C37 C38 -179.5(3)
C41 C36 C37 C48 178.2(4)
C28 C36 C37 C48 -0.5(5)
C36 C37 C38 C39 -1.4(6)
C48 C37 C38 C39 179.5(4)
C37 C38 C39 C40 2.5(6)
C37 C38 C39 C45 -179.9(4)
C38 C39 C40 C41 -1.3(6)
C45 C39 C40 C41 -178.9(4)
C39 C40 C41 C36 -0.8(6)
C39 C40 C41 C42 179.8(4)
C37 C36 C41 C40 1.9(5)
C28 C36 C41 C40 -179.3(3)
C37 C36 C41 C42 -178.7(3)
C28 C36 C41 C42 0.0(5)
C40 C41 C42 C44 -66.8(5)
C36 C41 C42 C44 113.8(5)
C40 C41 C42 C43 55.0(5)
C36 C41 C42 C43 -124.4(4)
C40 C39 C45 C46 103.4(5)
C38 C39 C45 C46 -74.1(6)
C40 C39 C45 C47 -129.6(5)
C38 C39 C45 C47 52.9(6)
C38 C37 C48 C49 87.0(5)
C36 C37 C48 C49 -92.0(5)
C38 C37 C48 C50 -38.2(6)
C36 C37 C48 C50 142.7(4)
O1 P1 C51 C56 29.0(4)
C57 P1 C51 C56 -70.2(4)
O1 P1 C51 C52 -148.5(3)
C57 P1 C51 C52 112.4(3)
C56 C51 C52 C53 3.4(7)
P1 C51 C52 C53 -179.0(4)
C51 C52 C53 C54 -2.8(8)
C52 C53 C54 C55 0.8(8)
C52 C53 C54 Cl2 -178.2(4)
C53 C54 C55 C56 0.4(8)
Cl2 C54 C55 C56 179.4(4)
C52 C51 C56 C55 -2.1(6)
P1 C51 C56 C55 -179.6(3)
C54 C55 C56 C51 0.3(7)
O1 P1 C57 C58 0.8(3)
C51 P1 C57 C58 101.2(3)
O1 P1 C57 C62 177.1(3)
C51 P1 C57 C62 -82.6(3)
C62 C57 C58 C59 -1.7(6)
P1 C57 C58 C59 174.6(3)
C57 C58 C59 C60 0.1(7)
C58 C59 C60 C61 1.9(7)
C58 C59 C60 Cl1 -177.0(4)
C59 C60 C61 C62 -2.3(8)
Cl1 C60 C61 C62 176.7(4)
C58 C57 C62 C61 1.3(7)
P1 C57 C62 C61 -175.1(4)
C60 C61 C62 C57 0.7(8)
O2 P2 C63 C64 -161.1(3)
C69 P2 C63 C64 99.4(3)
O2 P2 C63 C68 19.3(4)
C69 P2 C63 C68 -80.2(4)
C68 C63 C64 C65 -1.4(7)
P2 C63 C64 C65 179.0(4)
C63 C64 C65 C66 -0.7(8)
C64 C65 C66 C67 1.4(9)
C64 C65 C66 Cl3 -179.3(4)
C65 C66 C67 C68 -0.1(8)
Cl3 C66 C67 C68 -179.3(4)
C66 C67 C68 C63 -2.1(7)
C64 C63 C68 C67 2.8(6)
P2 C63 C68 C67 -177.6(3)
O2 P2 C69 C74 160.9(3)
C63 P2 C69 C74 -101.3(3)
O2 P2 C69 C70 -20.3(3)
C63 P2 C69 C70 77.5(3)
C74 C69 C70 C71 0.1(6)
P2 C69 C70 C71 -178.7(3)
C69 C70 C71 C72 1.8(6)
C70 C71 C72 C73 -2.7(7)
C70 C71 C72 Cl4 178.7(4)
C71 C72 C73 C74 1.7(8)
Cl4 C72 C73 C74 -179.8(4)
C70 C69 C74 C73 -1.2(7)
P2 C69 C74 C73 177.7(4)
C72 C73 C74 C69 0.3(8)
